data_1572691
loop_
_publ_author_name
'Tay, Gavin'
'Nishimura, Soushi'
'Oguri, Hiroki'

_publ_section_title
;
 Direct photochemical intramolecular [4 + 2] cycloadditions of
 dehydrosecodine-type substrates for the synthesis of the
 <i>iboga</i>-type scaffold and divergent [2 + 2] cycloadditions employing
 micro-flow system.
;
_journal_issue 38
_journal_name_full 'Chemical science'
_journal_page_first 15599
_journal_page_last 15609
_journal_paper_doi 10.1039/d4sc02597k
_journal_volume 15
_journal_year 2024
_chemical_formula_moiety 'C27 H34 N2 O5 Si'
_chemical_formula_sum 'C27 H34 N2 O5 Si'
_chemical_formula_weight 494.65
_chemical_name_systematic 1202_GT_iboga_Wayama
_space_group_crystal_system monoclinic
_space_group_IT_number 14
_space_group_name_Hall '-P 2yn'
_space_group_name_H-M_alt 'P 1 21/n 1'
_atom_sites_solution_hydrogens geom
_atom_sites_solution_primary dual
_audit_creation_date 2023-10-05
_audit_creation_method
;
Olex2 1.3
(compiled 2020.11.12 svn.r5f609507 for OlexSys, GUI svn.r6226)
;
_audit_update_record
;
2024-02-19 deposited with the CCDC.	2024-08-16 downloaded from the CCDC.
;
_cell_angle_alpha 90
_cell_angle_beta 117.635(6)
_cell_angle_gamma 90
_cell_formula_units_Z 4
_cell_length_a 21.073(6)
_cell_length_b 6.658(2)
_cell_length_c 21.467(6)
_cell_measurement_reflns_used 4522
_cell_measurement_temperature 300.00
_cell_measurement_theta_max 0.1575
_cell_measurement_theta_min 0.0263
_cell_volume 2668.3(13)
_computing_molecular_graphics 'Olex2 1.3 (Dolomanov et al., 2009)'
_computing_publication_material 'Olex2 1.3 (Dolomanov et al., 2009)'
_computing_structure_refinement 'SHELXL 2018/3 (Sheldrick, 2015)'
_computing_structure_solution 'SHELXT 2018/2 (Sheldrick, 2018)'
_diffrn_ambient_temperature 300.00
_diffrn_measured_fraction_theta_full 0.999
_diffrn_measured_fraction_theta_max 0.996
_diffrn_measurement_device_type 'Bruker Venture D8'
_diffrn_radiation_type MoK\a
_diffrn_radiation_wavelength 0.71073
_diffrn_reflns_av_R_equivalents 0.1940
_diffrn_reflns_av_unetI/netI 0.2084
_diffrn_reflns_Laue_measured_fraction_full 0.999
_diffrn_reflns_Laue_measured_fraction_max 0.996
_diffrn_reflns_limit_h_max 26
_diffrn_reflns_limit_h_min -26
_diffrn_reflns_limit_k_max 8
_diffrn_reflns_limit_k_min -6
_diffrn_reflns_limit_l_max 26
_diffrn_reflns_limit_l_min -25
_diffrn_reflns_number 24702
_diffrn_reflns_point_group_measured_fraction_full 0.999
_diffrn_reflns_point_group_measured_fraction_max 0.996
_diffrn_reflns_theta_full 25.242
_diffrn_reflns_theta_max 26.143
_diffrn_reflns_theta_min 1.849
_diffrn_source_current 1.4
_diffrn_source_power 0.07
_diffrn_source_voltage 50.0
_exptl_absorpt_coefficient_mu 0.126
_exptl_absorpt_correction_T_max 0.84794
_exptl_absorpt_correction_T_min 0.97330
_exptl_absorpt_process_details none
_exptl_crystal_colour 'clear light colourless'
_exptl_crystal_colour_lustre clear
_exptl_crystal_colour_modifier light
_exptl_crystal_colour_primary colourless
_exptl_crystal_density_diffrn 1.231
_exptl_crystal_description block
_exptl_crystal_F_000 1056
_exptl_crystal_preparation 'Vapordiffusion using CHCl2/n-hexane'
_exptl_crystal_recrystallization_method 'Vapordiffusion using CHCl2/n-hexane'
_exptl_crystal_size_max 0.509
_exptl_crystal_size_mid 0.11
_exptl_crystal_size_min 0.048
_refine_diff_density_max 0.233
_refine_diff_density_min -0.325
_refine_diff_density_rms 0.057
_refine_ls_extinction_method none
_refine_ls_goodness_of_fit_ref 0.893
_refine_ls_hydrogen_treatment constr
_refine_ls_matrix_type full
_refine_ls_number_parameters 321
_refine_ls_number_reflns 5304
_refine_ls_number_restraints 0
_refine_ls_restrained_S_all 0.893
_refine_ls_R_factor_all 0.2993
_refine_ls_R_factor_gt 0.0879
_refine_ls_shift/su_max 0.000
_refine_ls_shift/su_mean 0.000
_refine_ls_structure_factor_coef Fsqd
_refine_ls_weighting_details 'w=1/[\s^2^(Fo^2^)+(0.1420P)^2^] where P=(Fo^2^+2Fc^2^)/3'
_refine_ls_weighting_scheme calc
_refine_ls_wR_factor_gt 0.2275
_refine_ls_wR_factor_ref 0.3378
_reflns_Friedel_coverage 0.000
_reflns_number_gt 1260
_reflns_number_total 5304
_reflns_threshold_expression 'I > 2\s(I)'
_cod_data_source_file d4sc02597k2.cif
_cod_data_source_block mo_1202_gt_iboga_0m_a
_cod_depositor_comments 'Adding full bibliography for 1572691--1572693.cif.'
_cod_original_cell_volume 2668.5(14)
_cod_database_code 1572691
_shelx_shelxl_version_number 2018/3
_shelx_space_group_comment
;
The symmetry employed for this shelxl refinement is uniquely defined
by the following loop, which should always be used as a source of
symmetry information in preference to the above space-group names.
They are only intended as comments.
;
_shelx_estimated_absorpt_t_max 0.994
_shelx_estimated_absorpt_t_min 0.938
_exptl_absorpt_special_details none
_olex2_refinement_description
;
1. Fixed Uiso
 At 1.2 times of:
  All C(H) groups, All C(H,H) groups
 At 1.5 times of:
  All C(H,H,H) groups
2.a Ternary CH refined with riding coordinates:
 C00C(H00C), C00I(H00I)
2.b Secondary CH2 refined with riding coordinates:
 C00K(H00A,H00B), C00L(H00D,H00E), C00N(H00F,H00G), C00P(H00H,H00J), C00R(H00P,
 H00Q), C00V(H00R,H00V)
2.c Aromatic/amide H refined with riding coordinates:
 C00M(H00M), C00O(H00O), C00S(H00S), C00T(H00T), C00U(H00U)
2.d Idealised Me refined as rotating group:
 C00Q(H00K,H00L,H00N), C00W(H00W,H00X,H00Y), C00X(H00Z,H,HA), C00Y(H00,HB,HC),
 C00Z(H1,HD,HE)
;
_olex2_exptl_crystal_mounting_method 'Manual mounting by using Rigaku-loop'
_olex2_submission_original_sample_id 1202_GT_iboga_Wayama
_olex2_submission_special_instructions 'No special instructions were received'

loop_
_space_group_symop_operation_xyz
'x, y, z'
'-x+1/2, y+1/2, -z+1/2'
'-x, -y, -z'
'x-1/2, -y-1/2, z-1/2'

loop_
_atom_site_label
_atom_site_type_symbol
_atom_site_fract_x
_atom_site_fract_y
_atom_site_fract_z
_atom_site_U_iso_or_equiv
_atom_site_adp_type
_atom_site_occupancy
_atom_site_site_symmetry_order
_atom_site_calc_flag
_atom_site_refinement_flags_posn
_atom_site_refinement_flags_adp
_atom_site_refinement_flags_occupancy
_atom_site_disorder_assembly
_atom_site_disorder_group
Si1 Si 0.62116(13) 1.1161(4) 0.63649(12) 0.0990(9) Uani 1 1 d . . . . .
O5 O 0.6487(3) 0.5056(8) 0.4029(2) 0.0850(15) Uani 1 1 d . . . . .
O3 O 0.7169(3) 0.7898(10) 0.5391(3) 0.1052(19) Uani 1 1 d . . . . .
O4 O 0.6027(3) 0.8122(8) 0.3961(3) 0.1019(18) Uani 1 1 d . . . . .
N4 N 0.7789(4) 0.8529(10) 0.3325(3) 0.0852(18) Uani 1 1 d . . . . .
N2 N 0.7866(3) 0.5577(10) 0.5257(3) 0.0794(17) Uani 1 1 d . . . . .
O1 O 0.5911(3) 0.5768(10) 0.2296(3) 0.117(2) Uani 1 1 d . . . . .
C008 C 0.6527(4) 0.7082(13) 0.4048(4) 0.077(2) Uani 1 1 d . . . . .
C009 C 0.8737(4) 0.4139(11) 0.5101(4) 0.080(2) Uani 1 1 d . . . . .
C00A C 0.7850(4) 0.6416(11) 0.4628(4) 0.074(2) Uani 1 1 d . . . . .
C00B C 0.8380(4) 0.5578(11) 0.4539(4) 0.075(2) Uani 1 1 d . . . . .
C00C C 0.7180(4) 0.7543(11) 0.3383(3) 0.0725(19) Uani 1 1 d . . . . .
H00C H 0.714460 0.612283 0.325142 0.087 Uiso 1 1 calc R U . . .
C00D C 0.6522(5) 0.8662(13) 0.2886(4) 0.082(2) Uani 1 1 d . . . . .
C00E C 0.7246(4) 0.7777(10) 0.4131(3) 0.0666(19) Uani 1 1 d . . . . .
C00F C 0.8417(4) 0.4165(12) 0.5530(4) 0.081(2) Uani 1 1 d . . . . .
O2 O 0.7458(4) 0.5173(11) 0.6059(4) 0.153(3) Uani 1 1 d . . . . .
C00H C 0.5897(5) 0.7578(16) 0.2354(4) 0.091(2) Uani 1 1 d . . . . .
C00I C 0.7230(4) 1.1238(11) 0.3636(4) 0.088(2) Uani 1 1 d . . . . .
H00I H 0.722944 1.268450 0.372069 0.106 Uiso 1 1 calc R U . . .
C00J C 0.7478(5) 0.6203(17) 0.5599(5) 0.100(3) Uani 1 1 d . . . . .
C00K C 0.7361(4) 1.0058(10) 0.4298(4) 0.082(2) Uani 1 1 d . . . . .
H00A H 0.703341 1.051938 0.446947 0.099 Uiso 1 1 calc R U . . .
H00B H 0.784595 1.029128 0.466301 0.099 Uiso 1 1 calc R U . . .
C00L C 0.8439(5) 0.7499(14) 0.3587(5) 0.098(3) Uani 1 1 d . . . . .
H00D H 0.847514 0.702643 0.317773 0.118 Uiso 1 1 calc R U . . .
H00E H 0.880715 0.851401 0.380354 0.118 Uiso 1 1 calc R U . . .
C00M C 0.6544(5) 1.0633(13) 0.3021(4) 0.092(2) Uani 1 1 d . . . . .
H00M H 0.617429 1.152087 0.276173 0.110 Uiso 1 1 calc R U . . .
C00N C 0.8644(5) 0.5976(14) 0.4031(5) 0.109(3) Uani 1 1 d . . . . .
H00F H 0.916054 0.607796 0.430083 0.130 Uiso 1 1 calc R U . . .
H00G H 0.854779 0.477224 0.374738 0.130 Uiso 1 1 calc R U . . .
C00O C 0.9325(5) 0.2805(14) 0.5248(5) 0.110(3) Uani 1 1 d . . . . .
H00O H 0.956225 0.278776 0.497503 0.132 Uiso 1 1 calc R U . . .
C00P C 0.7826(4) 1.0709(12) 0.3437(4) 0.094(3) Uani 1 1 d . . . . .
H00H H 0.774985 1.141106 0.301153 0.113 Uiso 1 1 calc R U . . .
H00J H 0.829137 1.108744 0.381218 0.113 Uiso 1 1 calc R U . . .
C00Q C 0.5809(5) 0.4212(12) 0.3872(5) 0.112(3) Uani 1 1 d . . . . .
H00K H 0.546585 0.458263 0.340303 0.168 Uiso 1 1 calc R U . . .
H00L H 0.565530 0.470832 0.419966 0.168 Uiso 1 1 calc R U . . .
H00N H 0.584901 0.277565 0.390633 0.168 Uiso 1 1 calc R U . . .
C00R C 0.6879(5) 1.0091(14) 0.6103(5) 0.116(3) Uani 1 1 d . . . . .
H00P H 0.704018 1.116069 0.590298 0.139 Uiso 1 1 calc R U . . .
H00Q H 0.729225 0.962007 0.652256 0.139 Uiso 1 1 calc R U . . .
C00S C 0.8650(5) 0.2909(14) 0.6114(5) 0.108(3) Uani 1 1 d . . . . .
H00S H 0.843005 0.295032 0.640297 0.129 Uiso 1 1 calc R U . . .
C00T C 0.9194(6) 0.1637(16) 0.6255(5) 0.126(4) Uani 1 1 d . . . . .
H00T H 0.935479 0.081511 0.664962 0.151 Uiso 1 1 calc R U . . .
C00U C 0.9519(5) 0.1523(15) 0.5830(6) 0.124(3) Uani 1 1 d . . . . .
H00U H 0.987677 0.057281 0.592911 0.149 Uiso 1 1 calc R U . . .
C00V C 0.6628(5) 0.8536(15) 0.5627(6) 0.136(4) Uani 1 1 d . . . . .
H00R H 0.619085 0.895338 0.522030 0.163 Uiso 1 1 calc R U . . .
H00V H 0.651398 0.740072 0.583987 0.163 Uiso 1 1 calc R U . . .
C00W C 0.5223(5) 0.8704(13) 0.1888(4) 0.122(3) Uani 1 1 d . . . . .
H00W H 0.496121 0.797799 0.145608 0.182 Uiso 1 1 calc R U . . .
H00X H 0.534421 1.001147 0.178713 0.182 Uiso 1 1 calc R U . . .
H00Y H 0.493241 0.883977 0.212209 0.182 Uiso 1 1 calc R U . . .
C00X C 0.5552(5) 1.2642(15) 0.5632(5) 0.148(4) Uani 1 1 d . . . . .
H00Z H 0.578477 1.377671 0.555030 0.221 Uiso 1 1 calc R U . . .
H H 0.518639 1.310231 0.574554 0.221 Uiso 1 1 calc R U . . .
HA H 0.534026 1.182426 0.521707 0.221 Uiso 1 1 calc R U . . .
C00Y C 0.5771(6) 0.9136(15) 0.6601(6) 0.159(4) Uani 1 1 d . . . . .
H00 H 0.553250 0.824955 0.620749 0.238 Uiso 1 1 calc R U . . .
HB H 0.542731 0.970186 0.672705 0.238 Uiso 1 1 calc R U . . .
HC H 0.612383 0.839711 0.699320 0.238 Uiso 1 1 calc R U . . .
C00Z C 0.6687(6) 1.2800(15) 0.7117(5) 0.163(4) Uani 1 1 d . . . . .
H1 H 0.684202 1.204063 0.754249 0.245 Uiso 1 1 calc R U . . .
HD H 0.637407 1.386016 0.710767 0.245 Uiso 1 1 calc R U . . .
HE H 0.709622 1.336655 0.709673 0.245 Uiso 1 1 calc R U . . .

loop_
_atom_site_aniso_label
_atom_site_aniso_U_11
_atom_site_aniso_U_22
_atom_site_aniso_U_33
_atom_site_aniso_U_23
_atom_site_aniso_U_13
_atom_site_aniso_U_12
Si1 0.0980(19) 0.1035(19) 0.0988(17) -0.0136(14) 0.0486(15) 0.0042(15)
O5 0.068(4) 0.079(4) 0.121(4) -0.004(3) 0.054(3) -0.005(3)
O3 0.126(5) 0.101(5) 0.120(5) 0.002(4) 0.084(4) 0.019(4)
O4 0.088(4) 0.092(4) 0.136(5) 0.005(3) 0.061(4) 0.023(3)
N4 0.097(5) 0.078(5) 0.098(5) -0.003(4) 0.060(4) -0.002(4)
N2 0.069(4) 0.091(5) 0.082(4) -0.004(4) 0.039(4) 0.002(4)
O1 0.096(5) 0.111(5) 0.119(5) -0.030(4) 0.028(4) -0.012(4)
C008 0.076(6) 0.070(6) 0.091(5) -0.002(4) 0.044(5) 0.010(5)
C009 0.072(6) 0.071(6) 0.087(5) -0.003(5) 0.029(5) -0.003(5)
C00A 0.075(6) 0.074(5) 0.077(5) -0.020(4) 0.040(5) -0.018(4)
C00B 0.063(5) 0.080(6) 0.090(6) -0.010(5) 0.041(5) -0.009(4)
C00C 0.071(5) 0.071(5) 0.079(5) -0.002(4) 0.038(4) 0.007(4)
C00D 0.094(7) 0.072(6) 0.090(6) -0.003(5) 0.051(5) -0.006(5)
C00E 0.071(5) 0.060(5) 0.073(5) 0.000(4) 0.037(4) 0.012(4)
C00F 0.068(6) 0.084(6) 0.080(6) 0.005(5) 0.026(5) -0.003(5)
O2 0.217(8) 0.136(6) 0.161(6) 0.042(5) 0.136(6) 0.040(5)
C00H 0.077(6) 0.102(7) 0.095(6) 0.005(6) 0.039(5) -0.004(6)
C00I 0.105(7) 0.063(5) 0.107(6) -0.004(5) 0.058(6) 0.004(5)
C00J 0.111(8) 0.105(8) 0.084(6) -0.001(6) 0.045(6) -0.008(7)
C00K 0.090(6) 0.064(5) 0.087(5) -0.005(4) 0.037(4) 0.005(4)
C00L 0.080(7) 0.100(7) 0.116(7) -0.011(6) 0.046(6) -0.007(6)
C00M 0.096(7) 0.086(7) 0.092(6) 0.011(5) 0.043(5) 0.006(5)
C00N 0.098(7) 0.105(7) 0.138(8) 0.009(6) 0.068(7) 0.015(6)
C00O 0.073(6) 0.096(7) 0.142(8) 0.004(6) 0.034(6) 0.002(5)
C00P 0.113(7) 0.084(7) 0.097(6) -0.011(5) 0.057(5) -0.021(5)
C00Q 0.104(7) 0.091(7) 0.150(8) 0.006(5) 0.066(6) -0.012(5)
C00R 0.112(7) 0.117(7) 0.111(7) -0.001(6) 0.046(6) -0.012(6)
C00S 0.106(7) 0.101(7) 0.099(7) 0.016(6) 0.034(6) 0.008(6)
C00T 0.122(9) 0.123(9) 0.094(7) 0.019(6) 0.018(7) 0.031(7)
C00U 0.099(8) 0.102(8) 0.127(9) 0.014(7) 0.014(7) 0.026(6)
C00V 0.127(8) 0.144(9) 0.162(9) -0.061(8) 0.089(8) -0.037(7)
C00W 0.093(7) 0.125(7) 0.129(7) 0.031(6) 0.036(6) 0.031(6)
C00X 0.102(7) 0.190(10) 0.147(8) 0.005(8) 0.055(7) 0.036(8)
C00Y 0.177(11) 0.160(10) 0.186(10) -0.023(8) 0.124(9) -0.036(8)
C00Z 0.187(11) 0.177(10) 0.116(8) -0.033(7) 0.063(8) -0.031(9)

loop_
_atom_type_symbol
_atom_type_description
_atom_type_scat_dispersion_real
_atom_type_scat_dispersion_imag
_atom_type_scat_source
C C 0.0033 0.0016 'International Tables Vol C Tables 4.2.6.8 and 6.1.1.4'
H H 0.0000 0.0000 'International Tables Vol C Tables 4.2.6.8 and 6.1.1.4'
N N 0.0061 0.0033 'International Tables Vol C Tables 4.2.6.8 and 6.1.1.4'
O O 0.0106 0.0060 'International Tables Vol C Tables 4.2.6.8 and 6.1.1.4'
Si Si 0.0817 0.0704 'International Tables Vol C Tables 4.2.6.8 and 6.1.1.4'

loop_
_geom_angle_atom_site_label_1
_geom_angle_atom_site_label_2
_geom_angle_atom_site_label_3
_geom_angle
_geom_angle_site_symmetry_1
_geom_angle_site_symmetry_3
_geom_angle_publ_flag
C00X Si1 C00R 108.8(4) . . ?
C00X Si1 C00Y 110.7(5) . . ?
C00Y Si1 C00R 110.4(4) . . ?
C00Z Si1 C00R 108.2(5) . . ?
C00Z Si1 C00X 109.0(5) . . ?
C00Z Si1 C00Y 109.7(5) . . ?
C008 O5 C00Q 116.3(6) . . ?
C00J O3 C00V 118.4(8) . . ?
C00L N4 C00C 118.0(6) . . ?
C00L N4 C00P 116.9(7) . . ?
C00P N4 C00C 113.7(6) . . ?
C00F N2 C00A 107.9(6) . . ?
C00J N2 C00A 127.7(7) . . ?
C00J N2 C00F 123.9(8) . . ?
O5 C008 C00E 110.7(7) . . ?
O4 C008 O5 122.3(7) . . ?
O4 C008 C00E 126.8(8) . . ?
C00F C009 C00B 108.9(7) . . ?
C00F C009 C00O 120.2(8) . . ?
C00O C009 C00B 130.9(9) . . ?
N2 C00A C00E 122.3(7) . . ?
C00B C00A N2 108.2(7) . . ?
C00B C00A C00E 128.9(7) . . ?
C009 C00B C00N 120.8(8) . . ?
C00A C00B C009 107.5(7) . . ?
C00A C00B C00N 131.6(8) . . ?
N4 C00C H00C 110.7 . . ?
N4 C00C C00D 105.6(6) . . ?
N4 C00C C00E 111.9(6) . . ?
C00D C00C H00C 110.7 . . ?
C00D C00C C00E 107.2(5) . . ?
C00E C00C H00C 110.7 . . ?
C00H C00D C00C 120.6(7) . . ?
C00M C00D C00C 113.9(8) . . ?
C00M C00D C00H 125.3(9) . . ?
C008 C00E C00A 111.4(6) . . ?
C008 C00E C00C 104.1(5) . . ?
C008 C00E C00K 111.5(6) . . ?
C00A C00E C00C 108.1(5) . . ?
C00A C00E C00K 115.5(6) . . ?
C00K C00E C00C 105.4(5) . . ?
C009 C00F N2 107.4(7) . . ?
C009 C00F C00S 121.3(9) . . ?
C00S C00F N2 131.3(9) . . ?
O1 C00H C00D 120.8(8) . . ?
O1 C00H C00W 119.1(9) . . ?
C00D C00H C00W 120.1(9) . . ?
C00K C00I H00I 110.3 . . ?
C00K C00I C00P 108.7(7) . . ?
C00M C00I H00I 110.3 . . ?
C00M C00I C00K 111.4(6) . . ?
C00M C00I C00P 105.8(6) . . ?
C00P C00I H00I 110.3 . . ?
O3 C00J N2 114.2(8) . . ?
O2 C00J O3 125.2(10) . . ?
O2 C00J N2 120.6(10) . . ?
C00E C00K H00A 109.6 . . ?
C00E C00K H00B 109.6 . . ?
C00I C00K C00E 110.2(6) . . ?
C00I C00K H00A 109.6 . . ?
C00I C00K H00B 109.6 . . ?
H00A C00K H00B 108.1 . . ?
N4 C00L H00D 105.6 . . ?
N4 C00L H00E 105.6 . . ?
H00D C00L H00E 106.1 . . ?
C00N C00L N4 126.9(8) . . ?
C00N C00L H00D 105.6 . . ?
C00N C00L H00E 105.6 . . ?
C00D C00M C00I 112.3(8) . . ?
C00D C00M H00M 123.9 . . ?
C00I C00M H00M 123.9 . . ?
C00B C00N H00F 106.2 . . ?
C00B C00N H00G 106.2 . . ?
C00L C00N C00B 124.7(8) . . ?
C00L C00N H00F 106.2 . . ?
C00L C00N H00G 106.2 . . ?
H00F C00N H00G 106.4 . . ?
C009 C00O H00O 122.1 . . ?
C00U C00O C009 115.9(9) . . ?
C00U C00O H00O 122.1 . . ?
N4 C00P C00I 106.4(6) . . ?
N4 C00P H00H 110.4 . . ?
N4 C00P H00J 110.4 . . ?
C00I C00P H00H 110.4 . . ?
C00I C00P H00J 110.4 . . ?
H00H C00P H00J 108.6 . . ?
O5 C00Q H00K 109.5 . . ?
O5 C00Q H00L 109.5 . . ?
O5 C00Q H00N 109.5 . . ?
H00K C00Q H00L 109.5 . . ?
H00K C00Q H00N 109.5 . . ?
H00L C00Q H00N 109.5 . . ?
Si1 C00R H00P 108.5 . . ?
Si1 C00R H00Q 108.5 . . ?
H00P C00R H00Q 107.5 . . ?
C00V C00R Si1 115.1(7) . . ?
C00V C00R H00P 108.5 . . ?
C00V C00R H00Q 108.5 . . ?
C00F C00S H00S 120.4 . . ?
C00T C00S C00F 119.3(9) . . ?
C00T C00S H00S 120.4 . . ?
C00S C00T H00T 119.3 . . ?
C00S C00T C00U 121.5(10) . . ?
C00U C00T H00T 119.3 . . ?
C00O C00U H00U 119.1 . . ?
C00T C00U C00O 121.8(10) . . ?
C00T C00U H00U 119.1 . . ?
O3 C00V H00R 109.3 . . ?
O3 C00V H00V 109.3 . . ?
C00R C00V O3 111.8(8) . . ?
C00R C00V H00R 109.3 . . ?
C00R C00V H00V 109.3 . . ?
H00R C00V H00V 107.9 . . ?
C00H C00W H00W 109.5 . . ?
C00H C00W H00X 109.5 . . ?
C00H C00W H00Y 109.5 . . ?
H00W C00W H00X 109.5 . . ?
H00W C00W H00Y 109.5 . . ?
H00X C00W H00Y 109.5 . . ?
Si1 C00X H00Z 109.5 . . ?
Si1 C00X H 109.5 . . ?
Si1 C00X HA 109.5 . . ?
H00Z C00X H 109.5 . . ?
H00Z C00X HA 109.5 . . ?
H C00X HA 109.5 . . ?
Si1 C00Y H00 109.5 . . ?
Si1 C00Y HB 109.5 . . ?
Si1 C00Y HC 109.5 . . ?
H00 C00Y HB 109.5 . . ?
H00 C00Y HC 109.5 . . ?
HB C00Y HC 109.5 . . ?
Si1 C00Z H1 109.5 . . ?
Si1 C00Z HD 109.5 . . ?
Si1 C00Z HE 109.5 . . ?
H1 C00Z HD 109.5 . . ?
H1 C00Z HE 109.5 . . ?
HD C00Z HE 109.5 . . ?

loop_
_geom_bond_atom_site_label_1
_geom_bond_atom_site_label_2
_geom_bond_distance
_geom_bond_site_symmetry_2
_geom_bond_publ_flag
Si1 C00R 1.881(9) . ?
Si1 C00X 1.830(9) . ?
Si1 C00Y 1.837(9) . ?
Si1 C00Z 1.816(9) . ?
O5 C008 1.351(8) . ?
O5 C00Q 1.421(8) . ?
O3 C00J 1.276(10) . ?
O3 C00V 1.507(9) . ?
O4 C008 1.201(8) . ?
N4 C00C 1.497(8) . ?
N4 C00L 1.395(9) . ?
N4 C00P 1.468(8) . ?
N2 C00A 1.446(9) . ?
N2 C00F 1.395(9) . ?
N2 C00J 1.392(10) . ?
O1 C00H 1.213(9) . ?
C008 C00E 1.515(9) . ?
C009 C00B 1.448(10) . ?
C009 C00F 1.373(9) . ?
C009 C00O 1.435(10) . ?
C00A C00B 1.341(9) . ?
C00A C00E 1.522(9) . ?
C00B C00N 1.458(10) . ?
C00C H00C 0.9800 . ?
C00C C00D 1.498(9) . ?
C00C C00E 1.554(8) . ?
C00D C00H 1.472(11) . ?
C00D C00M 1.340(9) . ?
C00E C00K 1.553(8) . ?
C00F C00S 1.393(10) . ?
O2 C00J 1.220(9) . ?
C00H C00W 1.504(10) . ?
C00I H00I 0.9800 . ?
C00I C00K 1.533(9) . ?
C00I C00M 1.490(10) . ?
C00I C00P 1.544(10) . ?
C00K H00A 0.9700 . ?
C00K H00B 0.9700 . ?
C00L H00D 0.9700 . ?
C00L H00E 0.9700 . ?
C00L C00N 1.319(10) . ?
C00M H00M 0.9300 . ?
C00N H00F 0.9700 . ?
C00N H00G 0.9700 . ?
C00O H00O 0.9300 . ?
C00O C00U 1.409(12) . ?
C00P H00H 0.9700 . ?
C00P H00J 0.9700 . ?
C00Q H00K 0.9600 . ?
C00Q H00L 0.9600 . ?
C00Q H00N 0.9600 . ?
C00R H00P 0.9700 . ?
C00R H00Q 0.9700 . ?
C00R C00V 1.376(10) . ?
C00S H00S 0.9300 . ?
C00S C00T 1.343(11) . ?
C00T H00T 0.9300 . ?
C00T C00U 1.374(12) . ?
C00U H00U 0.9300 . ?
C00V H00R 0.9700 . ?
C00V H00V 0.9700 . ?
C00W H00W 0.9600 . ?
C00W H00X 0.9600 . ?
C00W H00Y 0.9600 . ?
C00X H00Z 0.9600 . ?
C00X H 0.9600 . ?
C00X HA 0.9600 . ?
C00Y H00 0.9600 . ?
C00Y HB 0.9600 . ?
C00Y HC 0.9600 . ?
C00Z H1 0.9600 . ?
C00Z HD 0.9600 . ?
C00Z HE 0.9600 . ?

loop_
_geom_torsion_atom_site_label_1
_geom_torsion_atom_site_label_2
_geom_torsion_atom_site_label_3
_geom_torsion_atom_site_label_4
_geom_torsion
_geom_torsion_site_symmetry_1
_geom_torsion_site_symmetry_2
_geom_torsion_site_symmetry_3
_geom_torsion_site_symmetry_4
_geom_torsion_publ_flag
Si1 C00R C00V O3 174.5(6) . . . . ?
O5 C008 C00E C00A -38.4(8) . . . . ?
O5 C008 C00E C00C 77.8(7) . . . . ?
O5 C008 C00E C00K -169.1(6) . . . . ?
O4 C008 C00E C00A 146.5(7) . . . . ?
O4 C008 C00E C00C -97.3(8) . . . . ?
O4 C008 C00E C00K 15.8(10) . . . . ?
N4 C00C C00D C00H 127.7(7) . . . . ?
N4 C00C C00D C00M -58.2(8) . . . . ?
N4 C00C C00E C008 169.0(6) . . . . ?
N4 C00C C00E C00A -72.5(7) . . . . ?
N4 C00C C00E C00K 51.6(7) . . . . ?
N4 C00L C00N C00B -25.6(15) . . . . ?
N2 C00A C00B C009 1.5(8) . . . . ?
N2 C00A C00B C00N -174.4(7) . . . . ?
N2 C00A C00E C008 -38.6(8) . . . . ?
N2 C00A C00E C00C -152.4(6) . . . . ?
N2 C00A C00E C00K 89.9(8) . . . . ?
N2 C00F C00S C00T 178.6(8) . . . . ?
C008 C00E C00K C00I -102.0(7) . . . . ?
C009 C00B C00N C00L -167.0(8) . . . . ?
C009 C00F C00S C00T -0.5(13) . . . . ?
C009 C00O C00U C00T -3.9(13) . . . . ?
C00A N2 C00F C009 0.8(7) . . . . ?
C00A N2 C00F C00S -178.5(8) . . . . ?
C00A N2 C00J O3 -12.2(11) . . . . ?
C00A N2 C00J O2 168.4(8) . . . . ?
C00A C00B C00N C00L 8.4(15) . . . . ?
C00A C00E C00K C00I 129.5(7) . . . . ?
C00B C009 C00F N2 0.1(8) . . . . ?
C00B C009 C00F C00S 179.4(7) . . . . ?
C00B C009 C00O C00U -177.1(7) . . . . ?
C00B C00A C00E C008 131.7(8) . . . . ?
C00B C00A C00E C00C 18.0(10) . . . . ?
C00B C00A C00E C00K -99.8(8) . . . . ?
C00C N4 C00L C00N -17.6(12) . . . . ?
C00C N4 C00P C00I 4.0(8) . . . . ?
C00C C00D C00H O1 -2.0(11) . . . . ?
C00C C00D C00H C00W 176.2(7) . . . . ?
C00C C00D C00M C00I 0.7(9) . . . . ?
C00C C00E C00K C00I 10.3(8) . . . . ?
C00D C00C C00E C008 53.7(7) . . . . ?
C00D C00C C00E C00A 172.2(6) . . . . ?
C00D C00C C00E C00K -63.7(7) . . . . ?
C00E C00A C00B C009 -170.0(6) . . . . ?
C00E C00A C00B C00N 14.1(13) . . . . ?
C00E C00C C00D C00H -112.9(7) . . . . ?
C00E C00C C00D C00M 61.3(8) . . . . ?
C00F N2 C00A C00B -1.4(7) . . . . ?
C00F N2 C00A C00E 170.7(6) . . . . ?
C00F N2 C00J O3 158.7(7) . . . . ?
C00F N2 C00J O2 -20.7(12) . . . . ?
C00F C009 C00B C00A -1.0(8) . . . . ?
C00F C009 C00B C00N 175.4(7) . . . . ?
C00F C009 C00O C00U 2.2(11) . . . . ?
C00F C00S C00T C00U -1.1(15) . . . . ?
C00H C00D C00M C00I 174.5(7) . . . . ?
C00J O3 C00V C00R 109.4(10) . . . . ?
C00J N2 C00A C00B 170.6(7) . . . . ?
C00J N2 C00A C00E -17.3(10) . . . . ?
C00J N2 C00F C009 -171.6(7) . . . . ?
C00J N2 C00F C00S 9.1(12) . . . . ?
C00K C00I C00M C00D -57.3(8) . . . . ?
C00K C00I C00P N4 58.7(8) . . . . ?
C00L N4 C00C C00D -163.8(6) . . . . ?
C00L N4 C00C C00E 79.9(8) . . . . ?
C00L N4 C00P C00I -138.9(7) . . . . ?
C00M C00D C00H O1 -175.4(8) . . . . ?
C00M C00D C00H C00W 2.7(12) . . . . ?
C00M C00I C00K C00E 48.6(8) . . . . ?
C00M C00I C00P N4 -61.1(8) . . . . ?
C00O C009 C00B C00A 178.5(8) . . . . ?
C00O C009 C00B C00N -5.1(12) . . . . ?
C00O C009 C00F N2 -179.4(7) . . . . ?
C00O C009 C00F C00S -0.1(11) . . . . ?
C00P N4 C00C C00D 53.7(7) . . . . ?
C00P N4 C00C C00E -62.6(8) . . . . ?
C00P N4 C00L C00N 123.7(9) . . . . ?
C00P C00I C00K C00E -67.6(8) . . . . ?
C00P C00I C00M C00D 60.7(8) . . . . ?
C00Q O5 C008 O4 2.4(10) . . . . ?
C00Q O5 C008 C00E -173.0(6) . . . . ?
C00S C00T C00U C00O 3.5(16) . . . . ?
C00V O3 C00J N2 168.8(7) . . . . ?
C00V O3 C00J O2 -11.8(13) . . . . ?
C00X Si1 C00R C00V -73.3(9) . . . . ?
C00Y Si1 C00R C00V 48.3(9) . . . . ?
C00Z Si1 C00R C00V 168.4(8) . . . . ?
